data_7114177
loop_
_publ_author_name
'Ohkita, Masakazu'
'Kawano, Miki'
'Suzuki, Takanori'
'Tsuji, Takashi'

_publ_section_title
;
 Supramolecular graphyne: a C(sp)-H???N hydrogen-bonded unique network
 structure of 2,4,6-triethynyl-1,3,5-triazine
;
_journal_issue 24
_journal_name_full 'Chemical Communications'
_journal_page_first 3054
_journal_paper_doi 10.1039/b208813b
_journal_year 2002
_chemical_formula_moiety 'C9 H3 N3 '
_chemical_formula_sum 'C9 H3 N3'
_chemical_formula_weight 153.14
_chemical_melting_point 121
_space_group_IT_number 15
_symmetry_cell_setting monoclinic
_symmetry_Int_Tables_number 15
_symmetry_space_group_name_Hall '-C 2yc'
_symmetry_space_group_name_H-M 'C 1 2/c 1'
_cell_angle_alpha 90
_cell_angle_beta 119.31(1)
_cell_angle_gamma 90
_cell_formula_units_Z 4
_cell_length_a 14.44(1)
_cell_length_b 8.570(5)
_cell_length_c 7.505(5)
_cell_measurement_reflns_used 1176
_cell_measurement_temperature 153.1
_cell_measurement_theta_max 27.5
_cell_measurement_theta_min 3.1
_cell_volume 809.9(9)
_computing_cell_refinement CRYSTALCLEAR
_computing_data_collection CRYSTALCLEAR
_computing_data_reduction 'teXsan Ver. 1.11'
_computing_publication_material 'teXsan Ver. 1.11'
_computing_structure_refinement 'teXsan Ver. 1.10'
_computing_structure_solution SIR92
_diffrn_detector_area_resol_mean 14.62
_diffrn_measured_fraction_theta_full 0.9666
_diffrn_measured_fraction_theta_max 0.9666
_diffrn_measurement_device_type 'Rigaku/MSC Mercury CCD'
_diffrn_measurement_method \w
_diffrn_radiation_type 'Mo K\a'
_diffrn_radiation_wavelength 0.7107
_diffrn_reflns_av_R_equivalents 0.025
_diffrn_reflns_limit_h_max 11
_diffrn_reflns_limit_h_min -18
_diffrn_reflns_limit_k_max 11
_diffrn_reflns_limit_k_min -10
_diffrn_reflns_limit_l_max 9
_diffrn_reflns_limit_l_min -8
_diffrn_reflns_number 352
_diffrn_reflns_theta_full 27.47
_diffrn_reflns_theta_max 27.47
_exptl_absorpt_coefficient_mu 0.081
_exptl_absorpt_correction_T_max 0.999
_exptl_absorpt_correction_T_min 0.999
_exptl_absorpt_correction_type none
_exptl_crystal_colour Colorless
_exptl_crystal_density_diffrn 1.256
_exptl_crystal_density_method 'not measured'
_exptl_crystal_description Platelet
_exptl_crystal_F_000 312
_exptl_crystal_size_max 0.250
_exptl_crystal_size_mid 0.250
_exptl_crystal_size_min 0.010
_exptl_crystal_size_rad 0.25
_refine_diff_density_max 0.19
_refine_diff_density_min -0.16
_refine_ls_extinction_method none
_refine_ls_goodness_of_fit_ref 1.246
_refine_ls_hydrogen_treatment noref
_refine_ls_number_parameters 57
_refine_ls_number_reflns 586
_refine_ls_R_factor_gt 0.0411
_refine_ls_shift/su_max 0.0072
_refine_ls_structure_factor_coef F
_refine_ls_weighting_details 'w = 1/[\s^2^(Fo) + 0.00063|Fo|^2^]'
_refine_ls_weighting_scheme calc
_refine_ls_wR_factor_ref 0.0497
_reflns_number_gt 586
_reflns_number_total 898
_reflns_threshold_expression F^2^>3.0\s(F^2^)
_cod_data_source_file b208813b.txt
_cod_data_source_block '_020214'
_cod_original_formula_sum 'C9 H3 N3 '
_cod_database_code 7114177

loop_
_symmetry_equiv_pos_as_xyz
x,y,z
-x,y,1/2-z
-x,-y,-z
x,-y,1/2+z
1/2+x,1/2+y,z
1/2-x,1/2+y,1/2-z
1/2-x,1/2-y,-z
1/2+x,1/2-y,1/2+z

loop_
_atom_site_label
_atom_site_type_symbol
_atom_site_fract_x
_atom_site_fract_y
_atom_site_fract_z
_atom_site_U_iso_or_equiv
_atom_site_adp_type
_atom_site_occupancy
_atom_site_calc_flag
_atom_site_refinement_flags
N(1) N 0.0000 0.0060(2) 0.7500 0.0212(4) Uani 1.00 d S
N(2) N 0.08127(10) 0.2468(1) 0.9082(2) 0.0220(3) Uani 1.00 d .
C(1) C 0.0774(1) 0.0905(2) 0.8975(2) 0.0205(3) Uani 1.00 d .
C(2) C 0.1643(1) 0.0062(2) 1.0603(2) 0.0258(4) Uani 1.00 d .
C(3) C 0.2348(1) -0.0627(2) 1.1932(2) 0.0354(4) Uani 1.00 d .
C(4) C 0.0000 0.3177(2) 0.7500 0.0210(5) Uani 1.00 d S
C(5) C 0.0000 0.4862(3) 0.7500 0.0268(5) Uani 1.00 d S
C(6) C 0.0000 0.6242(3) 0.7500 0.0347(6) Uani 1.00 d S
H(1) H 0.2924 -0.1199 1.3028 0.0420 Uiso 1.00 calc .
H(2) H 0.0000 0.7368 0.7500 0.0420 Uiso 1.00 calc S

loop_
_atom_site_aniso_label
_atom_site_aniso_U_11
_atom_site_aniso_U_22
_atom_site_aniso_U_33
_atom_site_aniso_U_12
_atom_site_aniso_U_13
_atom_site_aniso_U_23
N(1) 0.0200(8) 0.0183(8) 0.0206(8) 0.0000 0.0064(6) 0.0000
N(2) 0.0219(6) 0.0198(6) 0.0188(5) -0.0002(5) 0.0057(4) -0.0008(5)
C(1) 0.0204(6) 0.0212(7) 0.0179(6) 0.0018(6) 0.0078(5) 0.0008(5)
C(2) 0.0249(7) 0.0259(7) 0.0253(7) -0.0001(6) 0.0112(5) 0.0002(6)
C(3) 0.0267(7) 0.0429(9) 0.0309(8) 0.0101(8) 0.0096(6) 0.0111(8)
C(4) 0.0224(9) 0.0198(10) 0.0196(8) 0.0000 0.0092(7) 0.0000
C(5) 0.0249(10) 0.025(1) 0.0265(10) 0.0000 0.0099(8) 0.0000
C(6) 0.047(1) 0.019(1) 0.040(1) 0.0000 0.0230(9) 0.0000

loop_
_atom_type_symbol
_atom_type_description
_atom_type_scat_dispersion_real
_atom_type_scat_dispersion_imag
_atom_type_scat_source
C C 0.003 0.002
;International Tables for Crystallography
(1992, Vol. C, Tables 4.2.6.8 and 6.1.1.1)
;
H H 0.000 0.000
;International Tables for Crystallography
(1992, Vol. C, Table 6.1.1.2)
;
N N 0.006 0.003
;International Tables for Crystallography
(1992, Vol. C, Tables 4.2.6.8 and 6.1.1.1)
;

loop_
_geom_angle_atom_site_label_1
_geom_angle_atom_site_label_2
_geom_angle_atom_site_label_3
_geom_angle
_geom_angle_site_symmetry_1
_geom_angle_site_symmetry_3
_geom_angle_publ_flag
C(1) N(1) C(1) 114.3(2) . 2_556 yes
C(1) N(2) C(4) 114.0(1) . . yes
N(1) C(1) N(2) 125.8(1) . . yes
N(1) C(1) C(2) 117.2(1) . . yes
N(2) C(1) C(2) 117.1(1) . . yes
C(1) C(2) C(3) 179.7(2) . . yes
N(2) C(4) N(2) 126.1(2) . 2_556 yes
N(2) C(4) C(5) 117.0(1) . . yes
N(2) C(4) C(5) 117.0(1) 2_556 . yes
C(4) C(5) C(6) 180.0000(1) . . yes

loop_
_geom_bond_atom_site_label_1
_geom_bond_atom_site_label_2
_geom_bond_distance
_geom_bond_site_symmetry_2
_geom_bond_publ_flag
N(1) C(1) 1.337(2) . yes
N(1) C(1) 1.337(2) 2_556 yes
N(2) C(1) 1.342(2) . yes
N(2) C(4) 1.338(2) . yes
C(1) C(2) 1.446(2) . yes
C(2) C(3) 1.177(2) . yes
C(4) C(5) 1.444(3) . yes
C(5) C(6) 1.183(3) . yes

loop_
_geom_contact_atom_site_label_1
_geom_contact_atom_site_label_2
_geom_contact_distance
_geom_contact_site_symmetry_2
N(1) C(6) 3.272(3) 1_545
N(1) C(2) 3.313(2) 3_557
N(1) C(2) 3.313(2) 4_554
N(1) C(1) 3.439(2) 3_557
N(1) C(1) 3.439(2) 4_554
N(2) C(3) 3.300(2) 6_557
N(2) C(6) 3.482(2) 3_567
C(1) C(3) 3.314(3) 4_554
C(1) C(2) 3.432(3) 4_554
C(2) C(3) 3.406(3) 4_554

loop_
_geom_torsion_atom_site_label_1
_geom_torsion_atom_site_label_2
_geom_torsion_atom_site_label_3
_geom_torsion_atom_site_label_4
_geom_torsion
_geom_torsion_site_symmetry_2
_geom_torsion_site_symmetry_3
_geom_torsion_site_symmetry_4
_geom_torsion_publ_flag
N(1) C(1) N(2) C(4) -2.1(2) . . . yes
N(1) C(1) C(2) C(3) -75(31) . . . yes
N(1) C(1) N(2) C(4) -2.1(2) 2_556 2_556 . yes
N(2) C(1) N(1) C(1) 1.1(1) . . 2_556 yes
N(2) C(1) C(2) C(3) 104(31) . . . yes
N(2) C(4) N(2) C(1) 1.0(1) . 2_556 2_556 yes
C(1) N(1) C(1) C(2) -179.2(2) . 2_556 2_556 yes
C(1) N(2) C(4) C(5) -179.0(1) . . . yes
C(2) C(1) N(2) C(4) 178.2(1) . . . yes
C(2) C(1) N(2) C(4) 178.2(1) . . . yes
